data_2221471
loop_
_publ_author_name
'Capuano, Ben'
'Crosby, Ian T.'
'Forsyth, Craig M.'
'Khakham, Yelena'
'Manallack, David T.'

_publ_section_title
;
 Di-<i>tert</i>-butyl
 <i>N</i>-[2,6-bis(methoxymethoxy)phenyl]iminodiacetate
;
_journal_coeditor_code PV2145
_journal_issue 4
_journal_name_full 'Acta Crystallographica Section E'
_journal_page_first o819
_journal_paper_doi 10.1107/S1600536809009246
_journal_volume 65
_journal_year 2009
_chemical_formula_iupac 'C20 H31 N O8'
_chemical_formula_moiety 'C20 H31 N O8'
_chemical_formula_sum 'C20 H31 N O8'
_chemical_formula_weight 413.46
_chemical_name_systematic
;
Di-<i>tert</i>-butyl <i>N</i>-[2,6-bis(methoxymethoxy)phenyl]iminodiacetate
;
_space_group_IT_number 14
_symmetry_cell_setting monoclinic
_symmetry_space_group_name_Hall '-P 2ybc'
_symmetry_space_group_name_H-M 'P 1 21/c 1'
_atom_sites_solution_hydrogens geom
_atom_sites_solution_primary direct
_atom_sites_solution_secondary difmap
_audit_creation_method SHELXL-97
_cell_angle_alpha 90.00
_cell_angle_beta 93.2070(10)
_cell_angle_gamma 90.00
_cell_formula_units_Z 4
_cell_length_a 11.2544(3)
_cell_length_b 19.6759(6)
_cell_length_c 9.8325(3)
_cell_measurement_reflns_used 15504
_cell_measurement_temperature 123(2)
_cell_measurement_theta_max 26.00
_cell_measurement_theta_min 2.07
_cell_volume 2173.90(11)
_computing_cell_refinement 'APEX2 (Bruker, 2005)'
_computing_data_collection 'APEX2 (Bruker, 2005)'
_computing_data_reduction 'APEX2 (Bruker, 2005)'
_computing_molecular_graphics 'X-SEED (Barbour, 2001)'
_computing_publication_material 'CIFTAB (Sheldrick, 1997)'
_computing_structure_refinement 'SHELXL97 (Sheldrick, 2008)'
_computing_structure_solution 'SHELXS97 (Sheldrick, 2008)'
_diffrn_ambient_temperature 123(2)
_diffrn_measured_fraction_theta_full 0.986
_diffrn_measured_fraction_theta_max 0.986
_diffrn_measurement_device_type 'Bruker X8 APEX CCD'
_diffrn_measurement_method 'Thin-slice \f and \w'
_diffrn_radiation_monochromator graphite
_diffrn_radiation_source 'fine-focus sealed tube'
_diffrn_radiation_type MoK\a
_diffrn_radiation_wavelength 0.71073
_diffrn_reflns_av_R_equivalents 0.0264
_diffrn_reflns_av_sigmaI/netI 0.0227
_diffrn_reflns_limit_h_max 11
_diffrn_reflns_limit_h_min -13
_diffrn_reflns_limit_k_max 24
_diffrn_reflns_limit_k_min -24
_diffrn_reflns_limit_l_max 12
_diffrn_reflns_limit_l_min -12
_diffrn_reflns_number 15504
_diffrn_reflns_theta_full 26.00
_diffrn_reflns_theta_max 26.00
_diffrn_reflns_theta_min 2.07
_diffrn_standards_number 0
_exptl_absorpt_coefficient_mu 0.097
_exptl_absorpt_correction_T_max 0.97
_exptl_absorpt_correction_T_min 0.95
_exptl_absorpt_correction_type multi-scan
_exptl_absorpt_process_details '(SADABS; Sheldrick, 1997)'
_exptl_crystal_colour colourless
_exptl_crystal_density_diffrn 1.263
_exptl_crystal_density_method 'not measured'
_exptl_crystal_description prism
_exptl_crystal_F_000 888
_exptl_crystal_size_max 0.25
_exptl_crystal_size_mid 0.25
_exptl_crystal_size_min 0.25
_refine_diff_density_max 0.251
_refine_diff_density_min -0.222
_refine_ls_extinction_method none
_refine_ls_goodness_of_fit_ref 1.053
_refine_ls_hydrogen_treatment constr
_refine_ls_matrix_type full
_refine_ls_number_parameters 264
_refine_ls_number_reflns 4207
_refine_ls_number_restraints 0
_refine_ls_restrained_S_all 1.053
_refine_ls_R_factor_all 0.0420
_refine_ls_R_factor_gt 0.0366
_refine_ls_shift/su_max 0.000
_refine_ls_shift/su_mean 0.000
_refine_ls_structure_factor_coef Fsqd
_refine_ls_weighting_details 'calc w=1/[\s^2^(Fo^2^)+(0.0455P)^2^+0.7413P] where P=(Fo^2^+2Fc^2^)/3'
_refine_ls_weighting_scheme calc
_refine_ls_wR_factor_gt 0.0919
_refine_ls_wR_factor_ref 0.0953
_reflns_number_gt 3714
_reflns_number_total 4207
_reflns_threshold_expression I>2\s(I)
_cod_data_source_file pv2145.cif
_cod_data_source_block I
_cod_original_sg_symbol_H-M 'P 21/c'
_cod_database_code 2221471
_cod_database_fobs_code 2221471

loop_
_symmetry_equiv_pos_as_xyz
'x, y, z'
'-x, y+1/2, -z+1/2'
'-x, -y, -z'
'x, -y-1/2, z-1/2'

loop_
_atom_site_type_symbol
_atom_site_label
_atom_site_fract_x
_atom_site_fract_y
_atom_site_fract_z
_atom_site_U_iso_or_equiv
_atom_site_adp_type
_atom_site_calc_flag
_atom_site_refinement_flags
_atom_site_occupancy
_atom_site_disorder_assembly
_atom_site_disorder_group
O O1 0.01820(8) 0.15220(4) 0.49516(9) 0.0208(2) Uani d . 1 . .
O O2 -0.17789(8) 0.19162(5) 0.45496(10) 0.0239(2) Uani d . 1 . .
O O3 0.20418(8) 0.02812(4) 0.84955(9) 0.0222(2) Uani d . 1 . .
O O4 0.22082(9) -0.08991(5) 0.87902(10) 0.0275(2) Uani d . 1 . .
O O5 0.32175(8) 0.04924(4) 0.57699(9) 0.0226(2) Uani d . 1 . .
O O6 0.40454(8) 0.13528(5) 0.70366(9) 0.0215(2) Uani d . 1 . .
O O7 0.10556(8) 0.22153(4) 0.75269(9) 0.0209(2) Uani d . 1 . .
O O8 0.26357(8) 0.23752(4) 0.62311(9) 0.0189(2) Uani d . 1 . .
N N1 0.20550(9) 0.13091(5) 0.66923(10) 0.0170(2) Uani d . 1 . .
C C1 0.10389(11) 0.08748(6) 0.67245(12) 0.0169(3) Uani d . 1 . .
C C2 0.00578(11) 0.09870(6) 0.58212(12) 0.0183(3) Uani d . 1 . .
C C3 -0.09338(12) 0.05666(6) 0.58451(14) 0.0224(3) Uani d . 1 . .
H H3 -0.1612 0.0646 0.5247 0.027 Uiso calc R 1 . .
C C4 -0.09125(12) 0.00289(7) 0.67605(14) 0.0245(3) Uani d . 1 . .
H H4 -0.1581 -0.0266 0.6766 0.029 Uiso calc R 1 . .
C C5 0.00498(12) -0.00910(6) 0.76637(14) 0.0228(3) Uani d . 1 . .
H H5 0.0042 -0.0461 0.8283 0.027 Uiso calc R 1 . .
C C6 0.10309(11) 0.03395(6) 0.76507(12) 0.0188(3) Uani d . 1 . .
C C7 -0.07663(12) 0.16675(7) 0.39715(13) 0.0223(3) Uani d . 1 . .
H H7A -0.0489 0.2006 0.3315 0.027 Uiso calc R 1 . .
H H7B -0.0976 0.1247 0.3459 0.027 Uiso calc R 1 . .
C C8 -0.15998(14) 0.25694(7) 0.51580(17) 0.0344(4) Uani d . 1 . .
H H8A -0.1033 0.2531 0.5948 0.052 Uiso calc R 1 . .
H H8B -0.2360 0.2744 0.5452 0.052 Uiso calc R 1 . .
H H8C -0.1284 0.2882 0.4492 0.052 Uiso calc R 1 . .
C C9 0.21192(14) -0.02718(7) 0.94256(13) 0.0283(3) Uani d . 1 . .
H H9A 0.2824 -0.0206 1.0061 0.034 Uiso calc R 1 . .
H H9B 0.1405 -0.0271 0.9969 0.034 Uiso calc R 1 . .
C C10 0.32667(13) -0.09618(8) 0.80655(16) 0.0331(3) Uani d . 1 . .
H H10A 0.3254 -0.0626 0.7328 0.050 Uiso calc R 1 . .
H H10B 0.3310 -0.1420 0.7681 0.050 Uiso calc R 1 . .
H H10C 0.3962 -0.0882 0.8690 0.050 Uiso calc R 1 . .
C C11 0.31523(11) 0.10078(6) 0.64174(12) 0.0174(3) Uani d . 1 . .
C C12 0.18617(11) 0.20088(6) 0.68888(11) 0.0159(2) Uani d . 1 . .
C C13 0.52977(12) 0.11794(7) 0.67929(14) 0.0246(3) Uani d . 1 . .
C C14 0.55807(14) 0.04678(8) 0.73059(17) 0.0376(4) Uani d . 1 . .
H H14A 0.5129 0.0136 0.6741 0.056 Uiso calc R 1 . .
H H14B 0.5362 0.0427 0.8253 0.056 Uiso calc R 1 . .
H H14C 0.6434 0.0380 0.7255 0.056 Uiso calc R 1 . .
C C15 0.59817(13) 0.17074(9) 0.76495(17) 0.0393(4) Uani d . 1 . .
H H15A 0.5830 0.1640 0.8612 0.059 Uiso calc R 1 . .
H H15B 0.5721 0.2163 0.7365 0.059 Uiso calc R 1 . .
H H15C 0.6835 0.1659 0.7524 0.059 Uiso calc R 1 . .
C C16 0.55154(13) 0.12683(9) 0.53009(15) 0.0351(4) Uani d . 1 . .
H H16A 0.5067 0.0923 0.4767 0.053 Uiso calc R 1 . .
H H16B 0.6367 0.1217 0.5165 0.053 Uiso calc R 1 . .
H H16C 0.5253 0.1722 0.5003 0.053 Uiso calc R 1 . .
C C17 0.26643(12) 0.31241(6) 0.63900(13) 0.0200(3) Uani d . 1 . .
C C18 0.15042(12) 0.34337(7) 0.58381(13) 0.0238(3) Uani d . 1 . .
H H18A 0.1360 0.3304 0.4881 0.036 Uiso calc R 1 . .
H H18B 0.1551 0.3930 0.5910 0.036 Uiso calc R 1 . .
H H18C 0.0851 0.3267 0.6366 0.036 Uiso calc R 1 . .
C C19 0.36707(13) 0.33176(7) 0.54976(16) 0.0295(3) Uani d . 1 . .
H H19A 0.3453 0.3197 0.4549 0.044 Uiso calc R 1 . .
H H19B 0.4395 0.3073 0.5804 0.044 Uiso calc R 1 . .
H H19C 0.3813 0.3808 0.5563 0.044 Uiso calc R 1 . .
C C20 0.29631(14) 0.33007(7) 0.78745(14) 0.0310(3) Uani d . 1 . .
H H20A 0.3721 0.3088 0.8174 0.047 Uiso calc R 1 . .
H H20B 0.2332 0.3133 0.8434 0.047 Uiso calc R 1 . .
H H20C 0.3029 0.3795 0.7973 0.047 Uiso calc R 1 . .

loop_
_atom_site_aniso_label
_atom_site_aniso_U_11
_atom_site_aniso_U_22
_atom_site_aniso_U_33
_atom_site_aniso_U_12
_atom_site_aniso_U_13
_atom_site_aniso_U_23
O1 0.0161(5) 0.0216(5) 0.0245(5) -0.0008(4) -0.0005(4) 0.0046(4)
O2 0.0167(5) 0.0224(5) 0.0325(5) 0.0018(4) 0.0003(4) -0.0031(4)
O3 0.0259(5) 0.0183(5) 0.0222(4) 0.0018(4) -0.0017(4) 0.0016(3)
O4 0.0336(6) 0.0189(5) 0.0300(5) 0.0040(4) 0.0022(4) 0.0032(4)
O5 0.0207(5) 0.0203(5) 0.0269(5) 0.0022(4) 0.0023(4) -0.0058(4)
O6 0.0128(5) 0.0250(5) 0.0265(5) 0.0006(4) -0.0003(4) -0.0060(4)
O7 0.0225(5) 0.0181(4) 0.0227(4) 0.0014(4) 0.0074(4) -0.0008(3)
O8 0.0200(5) 0.0143(4) 0.0227(4) -0.0020(3) 0.0056(4) -0.0010(3)
N1 0.0135(5) 0.0146(5) 0.0230(5) 0.0002(4) 0.0017(4) -0.0006(4)
C1 0.0150(6) 0.0138(6) 0.0222(6) -0.0001(5) 0.0047(5) -0.0026(5)
C2 0.0176(7) 0.0157(6) 0.0219(6) 0.0022(5) 0.0050(5) -0.0013(5)
C3 0.0150(7) 0.0208(6) 0.0314(7) 0.0007(5) 0.0024(5) -0.0028(5)
C4 0.0177(7) 0.0174(6) 0.0394(8) -0.0031(5) 0.0102(6) -0.0032(5)
C5 0.0251(7) 0.0142(6) 0.0302(7) 0.0006(5) 0.0114(6) 0.0019(5)
C6 0.0203(7) 0.0159(6) 0.0205(6) 0.0038(5) 0.0042(5) -0.0032(5)
C7 0.0195(7) 0.0260(7) 0.0210(6) 0.0024(5) -0.0016(5) -0.0002(5)
C8 0.0310(9) 0.0256(7) 0.0462(9) 0.0045(6) -0.0015(7) -0.0094(6)
C9 0.0428(9) 0.0222(7) 0.0197(6) 0.0051(6) 0.0017(6) 0.0033(5)
C10 0.0296(8) 0.0281(8) 0.0415(8) 0.0070(6) 0.0001(6) -0.0030(6)
C11 0.0158(7) 0.0188(6) 0.0175(6) 0.0001(5) 0.0020(5) 0.0025(5)
C12 0.0170(6) 0.0156(6) 0.0149(5) -0.0004(5) -0.0011(5) -0.0001(4)
C13 0.0123(7) 0.0344(8) 0.0269(7) 0.0022(5) 0.0004(5) -0.0017(6)
C14 0.0230(8) 0.0432(9) 0.0461(9) 0.0101(7) -0.0037(7) 0.0073(7)
C15 0.0194(8) 0.0537(10) 0.0445(9) -0.0062(7) -0.0029(7) -0.0104(8)
C16 0.0192(8) 0.0569(10) 0.0295(8) -0.0030(7) 0.0037(6) 0.0026(7)
C17 0.0243(7) 0.0125(6) 0.0235(6) -0.0036(5) 0.0021(5) -0.0007(5)
C18 0.0275(8) 0.0195(6) 0.0249(6) 0.0018(5) 0.0046(5) 0.0037(5)
C19 0.0261(8) 0.0219(7) 0.0413(8) -0.0044(6) 0.0085(6) 0.0039(6)
C20 0.0412(9) 0.0235(7) 0.0275(7) -0.0060(6) -0.0066(6) -0.0038(6)

loop_
_atom_type_symbol
_atom_type_description
_atom_type_scat_dispersion_real
_atom_type_scat_dispersion_imag
_atom_type_scat_source
C C 0.0033 0.0016 'International Tables Vol C Tables 4.2.6.8 and 6.1.1.4'
H H 0.0000 0.0000 'International Tables Vol C Tables 4.2.6.8 and 6.1.1.4'
N N 0.0061 0.0033 'International Tables Vol C Tables 4.2.6.8 and 6.1.1.4'
O O 0.0106 0.0060 'International Tables Vol C Tables 4.2.6.8 and 6.1.1.4'

loop_
_geom_angle_atom_site_label_1
_geom_angle_atom_site_label_2
_geom_angle_atom_site_label_3
_geom_angle_site_symmetry_1
_geom_angle_site_symmetry_3
_geom_angle
_geom_angle_publ_flag
C2 O1 C7 . . 118.55(10) ?
C7 O2 C8 . . 112.86(11) ?
C6 O3 C9 . . 118.13(10) ?
C9 O4 C10 . . 112.61(11) ?
C11 O6 C13 . . 120.59(10) ?
C12 O8 C17 . . 120.00(9) ?
C12 N1 C11 . . 125.51(10) ?
C12 N1 C1 . . 116.83(10) ?
C11 N1 C1 . . 117.61(10) ?
C6 C1 C2 . . 120.13(11) ?
C6 C1 N1 . . 120.07(11) ?
C2 C1 N1 . . 119.80(11) ?
O1 C2 C3 . . 125.34(12) ?
O1 C2 C1 . . 114.49(11) ?
C3 C2 C1 . . 120.17(12) ?
C4 C3 C2 . . 118.65(12) ?
C4 C3 H3 . . 120.7 ?
C2 C3 H3 . . 120.7 ?
C5 C4 C3 . . 122.09(12) ?
C5 C4 H4 . . 119.0 ?
C3 C4 H4 . . 119.0 ?
C4 C5 C6 . . 118.93(12) ?
C4 C5 H5 . . 120.5 ?
C6 C5 H5 . . 120.5 ?
O3 C6 C5 . . 124.99(11) ?
O3 C6 C1 . . 115.00(11) ?
C5 C6 C1 . . 120.01(12) ?
O2 C7 O1 . . 113.19(10) ?
O2 C7 H7A . . 108.9 ?
O1 C7 H7A . . 108.9 ?
O2 C7 H7B . . 108.9 ?
O1 C7 H7B . . 108.9 ?
H7A C7 H7B . . 107.8 ?
O2 C8 H8A . . 109.5 ?
O2 C8 H8B . . 109.5 ?
H8A C8 H8B . . 109.5 ?
O2 C8 H8C . . 109.5 ?
H8A C8 H8C . . 109.5 ?
H8B C8 H8C . . 109.5 ?
O4 C9 O3 . . 113.22(10) ?
O4 C9 H9A . . 108.9 ?
O3 C9 H9A . . 108.9 ?
O4 C9 H9B . . 108.9 ?
O3 C9 H9B . . 108.9 ?
H9A C9 H9B . . 107.7 ?
O4 C10 H10A . . 109.5 ?
O4 C10 H10B . . 109.5 ?
H10A C10 H10B . . 109.5 ?
O4 C10 H10C . . 109.5 ?
H10A C10 H10C . . 109.5 ?
H10B C10 H10C . . 109.5 ?
O5 C11 O6 . . 127.26(12) ?
O5 C11 N1 . . 122.45(11) ?
O6 C11 N1 . . 110.18(10) ?
O7 C12 O8 . . 127.29(11) ?
O7 C12 N1 . . 121.92(11) ?
O8 C12 N1 . . 110.71(10) ?
O6 C13 C16 . . 109.73(11) ?
O6 C13 C14 . . 110.04(11) ?
C16 C13 C14 . . 112.79(13) ?
O6 C13 C15 . . 102.12(11) ?
C16 C13 C15 . . 110.76(13) ?
C14 C13 C15 . . 110.89(13) ?
C13 C14 H14A . . 109.5 ?
C13 C14 H14B . . 109.5 ?
H14A C14 H14B . . 109.5 ?
C13 C14 H14C . . 109.5 ?
H14A C14 H14C . . 109.5 ?
H14B C14 H14C . . 109.5 ?
C13 C15 H15A . . 109.5 ?
C13 C15 H15B . . 109.5 ?
H15A C15 H15B . . 109.5 ?
C13 C15 H15C . . 109.5 ?
H15A C15 H15C . . 109.5 ?
H15B C15 H15C . . 109.5 ?
C13 C16 H16A . . 109.5 ?
C13 C16 H16B . . 109.5 ?
H16A C16 H16B . . 109.5 ?
C13 C16 H16C . . 109.5 ?
H16A C16 H16C . . 109.5 ?
H16B C16 H16C . . 109.5 ?
O8 C17 C18 . . 110.43(10) ?
O8 C17 C19 . . 101.58(10) ?
C18 C17 C19 . . 110.37(11) ?
O8 C17 C20 . . 109.33(10) ?
C18 C17 C20 . . 113.10(11) ?
C19 C17 C20 . . 111.43(12) ?
C17 C18 H18A . . 109.5 ?
C17 C18 H18B . . 109.5 ?
H18A C18 H18B . . 109.5 ?
C17 C18 H18C . . 109.5 ?
H18A C18 H18C . . 109.5 ?
H18B C18 H18C . . 109.5 ?
C17 C19 H19A . . 109.5 ?
C17 C19 H19B . . 109.5 ?
H19A C19 H19B . . 109.5 ?
C17 C19 H19C . . 109.5 ?
H19A C19 H19C . . 109.5 ?
H19B C19 H19C . . 109.5 ?
C17 C20 H20A . . 109.5 ?
C17 C20 H20B . . 109.5 ?
H20A C20 H20B . . 109.5 ?
C17 C20 H20C . . 109.5 ?
H20A C20 H20C . . 109.5 ?
H20B C20 H20C . . 109.5 ?

loop_
_geom_bond_atom_site_label_1
_geom_bond_atom_site_label_2
_geom_bond_site_symmetry_2
_geom_bond_distance
_geom_bond_publ_flag
O1 C2 . 1.3683(15) ?
O1 C7 . 1.4264(15) ?
O2 C7 . 1.3907(16) ?
O2 C8 . 1.4272(16) ?
O3 C6 . 1.3754(16) ?
O3 C9 . 1.4210(15) ?
O4 C9 . 1.3894(16) ?
O4 C10 . 1.4272(18) ?
O5 C11 . 1.2017(15) ?
O6 C11 . 1.3317(15) ?
O6 C13 . 1.4825(16) ?
O7 C12 . 1.2023(15) ?
O8 C12 . 1.3266(15) ?
O8 C17 . 1.4820(14) ?
N1 C12 . 1.4088(15) ?
N1 C11 . 1.4096(16) ?
N1 C1 . 1.4292(16) ?
C1 C6 . 1.3928(17) ?
C1 C2 . 1.3954(18) ?
C2 C3 . 1.3903(18) ?
C3 C4 . 1.3884(19) ?
C3 H3 . 0.9500 ?
C4 C5 . 1.382(2) ?
C4 H4 . 0.9500 ?
C5 C6 . 1.3923(18) ?
C5 H5 . 0.9500 ?
C7 H7A . 0.9900 ?
C7 H7B . 0.9900 ?
C8 H8A . 0.9800 ?
C8 H8B . 0.9800 ?
C8 H8C . 0.9800 ?
C9 H9A . 0.9900 ?
C9 H9B . 0.9900 ?
C10 H10A . 0.9800 ?
C10 H10B . 0.9800 ?
C10 H10C . 0.9800 ?
C13 C16 . 1.5109(19) ?
C13 C14 . 1.516(2) ?
C13 C15 . 1.519(2) ?
C14 H14A . 0.9800 ?
C14 H14B . 0.9800 ?
C14 H14C . 0.9800 ?
C15 H15A . 0.9800 ?
C15 H15B . 0.9800 ?
C15 H15C . 0.9800 ?
C16 H16A . 0.9800 ?
C16 H16B . 0.9800 ?
C16 H16C . 0.9800 ?
C17 C18 . 1.5136(19) ?
C17 C19 . 1.5195(18) ?
C17 C20 . 1.5196(18) ?
C18 H18A . 0.9800 ?
C18 H18B . 0.9800 ?
C18 H18C . 0.9800 ?
C19 H19A . 0.9800 ?
C19 H19B . 0.9800 ?
C19 H19C . 0.9800 ?
C20 H20A . 0.9800 ?
C20 H20B . 0.9800 ?
C20 H20C . 0.9800 ?

loop_
_geom_torsion_atom_site_label_1
_geom_torsion_atom_site_label_2
_geom_torsion_atom_site_label_3
_geom_torsion_atom_site_label_4
_geom_torsion_site_symmetry_1
_geom_torsion_site_symmetry_2
_geom_torsion_site_symmetry_3
_geom_torsion_site_symmetry_4
_geom_torsion
_geom_torsion_publ_flag
C2 C1 N1 C12 . . . . 57.65(15) ?
C6 C1 N1 C11 . . . . 59.68(15) ?

loop_
_cod_related_entry_id
_cod_related_entry_database
_cod_related_entry_code
1 ChemSpider 24741959
